data_4503436
loop_
_publ_author_name
'Yang, Jin'
'Ma, Jian-Fang'
'Liu, Ying-Ying'
'Ma, Ji-Cheng'
'Batten, Stuart R.'

_publ_section_title
;
 A Series of Cu(II) Complexes Based on Different Bis(imidazole) Ligands
 and Organic Acids: Formation of Water Clusters and Fixation of
 Atmospheric Carbon Dioxide
;
_journal_issue 12
_journal_name_full 'Crystal Growth &amp; Design'
_journal_page_first 4383
_journal_paper_doi 10.1021/cg701119g
_journal_volume 8
_journal_year 2008
_chemical_formula_moiety 'C28 H28 Cu N8 O2, C30 H22 Cu N4 O8, 0.5(O2), 0.5(O2), 0.5(O2)'
_chemical_formula_sum 'C58 H62 Cu2 N12 O14'
_chemical_formula_weight 1278.28
_chemical_name_systematic
;
 ?
;
_space_group_IT_number 2
_symmetry_cell_setting triclinic
_symmetry_space_group_name_Hall '-P 1'
_symmetry_space_group_name_H-M 'P -1'
_atom_sites_solution_hydrogens geom
_atom_sites_solution_primary direct
_atom_sites_solution_secondary difmap
_audit_creation_method SHELXL-97
_cell_angle_alpha 82.65(3)
_cell_angle_beta 71.95(3)
_cell_angle_gamma 89.35(3)
_cell_formula_units_Z 1
_cell_length_a 8.6401(17)
_cell_length_b 13.569(3)
_cell_length_c 13.734(3)
_cell_measurement_reflns_used 6333
_cell_measurement_temperature 293(2)
_cell_measurement_theta_max 27.48
_cell_measurement_theta_min 2.04
_cell_volume 1517.6(6)
_computing_cell_refinement 'PROCESS-AUTO '
_computing_data_collection 'PROCESS-AUTO (Rigaku, 1998)'
_computing_data_reduction 'PROCESS-AUTO '
_computing_molecular_graphics 'SHELXTL-PLUS (Sheldrick, 1990)'
_computing_publication_material SHELXL-97
_computing_structure_refinement 'SHELXL-97 (Sheldrick, 1997)'
_computing_structure_solution 'SHELXS-97 (Sheldrick, 1997)'
_diffrn_ambient_temperature 293(2)
_diffrn_detector_area_resol_mean 10.0
_diffrn_measured_fraction_theta_full 0.962
_diffrn_measured_fraction_theta_max 0.951
_diffrn_measurement_device_type 'Rigaku R-AXIS RAPID'
_diffrn_measurement_method '\w scan'
_diffrn_radiation_monochromator graphite
_diffrn_radiation_source 'rotorating anode'
_diffrn_radiation_type MoK\a
_diffrn_radiation_wavelength 0.71073
_diffrn_reflns_av_R_equivalents 0.0511
_diffrn_reflns_av_sigmaI/netI 0.1108
_diffrn_reflns_limit_h_max 11
_diffrn_reflns_limit_h_min 0
_diffrn_reflns_limit_k_max 17
_diffrn_reflns_limit_k_min -17
_diffrn_reflns_limit_l_max 17
_diffrn_reflns_limit_l_min -16
_diffrn_reflns_number 6617
_diffrn_reflns_theta_full 25.00
_diffrn_reflns_theta_max 27.48
_diffrn_reflns_theta_min 2.04
_diffrn_standards_decay_% none
_diffrn_standards_interval_count none
_diffrn_standards_number none
_exptl_absorpt_coefficient_mu 0.775
_exptl_absorpt_correction_T_max 0.964
_exptl_absorpt_correction_T_min 0.762
_exptl_absorpt_correction_type multi-scan
_exptl_absorpt_process_details 'ABSCOR (Higashi, 1995)'
_exptl_crystal_colour blue
_exptl_crystal_density_diffrn 1.399
_exptl_crystal_density_method 'not measured'
_exptl_crystal_description block
_exptl_crystal_F_000 664
_exptl_crystal_size_max 0.34
_exptl_crystal_size_mid 0.29
_exptl_crystal_size_min 0.10
_refine_diff_density_max 0.784
_refine_diff_density_min -0.351
_refine_diff_density_rms 0.084
_refine_ls_extinction_method none
_refine_ls_goodness_of_fit_ref 0.908
_refine_ls_hydrogen_treatment constr
_refine_ls_matrix_type full
_refine_ls_number_parameters 409
_refine_ls_number_reflns 6617
_refine_ls_number_restraints 0
_refine_ls_restrained_S_all 0.908
_refine_ls_R_factor_all 0.1564
_refine_ls_R_factor_gt 0.0701
_refine_ls_shift/su_max 0.000
_refine_ls_shift/su_mean 0.000
_refine_ls_structure_factor_coef Fsqd
_refine_ls_weighting_details 'calc w=1/[\s^2^(Fo^2^)+(0.0969P)^2^+0.0000P] where P=(Fo^2^+2Fc^2^)/3'
_refine_ls_weighting_scheme calc
_refine_ls_wR_factor_gt 0.1579
_refine_ls_wR_factor_ref 0.1893
_reflns_number_gt 2991
_reflns_number_total 6617
_reflns_threshold_expression >2sigma(I)
_cod_data_source_file cg701119g_si_002.cif
_cod_data_source_block compound9
_cod_depositor_comments
;
The following automatic conversions were performed:

'_symmetry_cell_setting' value 'Triclinic' changed to 'triclinic'
according to /home/saulius/struct/CIF-dictionaries/cif_core.dic
dictionary named 'cif_core.dic' version 2.4.1 from 2010-06-29.

Automatic conversion script
Id: cif_fix_values 1715 2011-07-08 13:25:40Z adriana 
;
_cod_original_cell_volume 1517.7(5)
_cod_original_sg_symbol_Hall '-p 1'
_cod_database_code 4503436

loop_
_symmetry_equiv_pos_as_xyz
'x, y, z'
'-x, -y, -z'

loop_
_atom_site_label
_atom_site_type_symbol
_atom_site_fract_x
_atom_site_fract_y
_atom_site_fract_z
_atom_site_U_iso_or_equiv
_atom_site_adp_type
_atom_site_occupancy
_atom_site_symmetry_multiplicity
_atom_site_calc_flag
_atom_site_refinement_flags
Cu1 Cu 0.0000 1.0000 1.0000 0.0476(3) Uani 1 2 d S
Cu2 Cu 0.0000 1.5000 0.5000 0.0731(3) Uani 1 2 d S
O3 O -0.3727(5) 1.8706(3) 0.8739(3) 0.0742(11) Uani 1 1 d .
O2 O -0.0376(5) 1.6276(3) 0.6578(3) 0.0774(12) Uani 1 1 d .
N2 N 0.0678(5) 1.2852(3) 0.8506(3) 0.0481(9) Uani 1 1 d .
N1 N 0.0779(4) 1.1320(3) 0.9152(3) 0.0477(10) Uani 1 1 d .
N4 N -0.2869(5) 1.1373(3) 1.2440(3) 0.0511(10) Uani 1 1 d .
O4 O -0.5742(5) 1.8097(3) 1.0118(3) 0.0758(11) Uani 1 1 d .
O1 O -0.1796(5) 1.5081(3) 0.6268(3) 0.0870(13) Uani 1 1 d .
N3 N -0.1059(4) 1.0737(2) 1.1197(3) 0.0442(9) Uani 1 1 d .
C1 C -0.3182(5) 1.6842(3) 0.8061(3) 0.0454(11) Uani 1 1 d .
H1 H -0.2355 1.7325 0.7774 0.054 Uiso 1 1 calc R
C27 C -0.4740(6) 1.0718(4) 1.4139(4) 0.0549(13) Uani 1 1 d .
C23 C -0.0282(6) 1.1381(3) 1.1603(3) 0.0504(11) Uani 1 1 d .
H23 H 0.0833 1.1523 1.1384 0.060 Uiso 1 1 calc R
C7 C -0.4518(6) 1.7034(4) 0.8880(4) 0.0488(11) Uani 1 1 d .
N6 N 0.0682(8) 1.2191(5) 0.6217(4) 0.0852(17) Uani 1 1 d .
C15 C -0.0179(6) 1.2032(3) 0.8996(3) 0.0448(11) Uani 1 1 d .
H15 H -0.1309 1.1973 0.9202 0.054 Uiso 1 1 calc R
C2 C -0.3057(6) 1.5953(4) 0.7664(4) 0.0509(12) Uani 1 1 d .
C13 C 0.2281(6) 1.2655(4) 0.8359(4) 0.0654(15) Uani 1 1 d .
H13 H 0.3165 1.3094 0.8043 0.079 Uiso 1 1 calc R
C24 C -0.1407(7) 1.1776(4) 1.2380(4) 0.0564(13) Uani 1 1 d .
H24 H -0.1212 1.2229 1.2785 0.068 Uiso 1 1 calc R
C3 C -0.1633(7) 1.5777(4) 0.6774(4) 0.0603(14) Uani 1 1 d .
C8 C -0.4654(6) 1.8025(4) 0.9271(4) 0.0546(13) Uani 1 1 d .
C26 C -0.4453(7) 1.1482(4) 1.3223(4) 0.0690(16) Uani 1 1 d .
H26A H -0.5316 1.1428 1.2917 0.083 Uiso 1 1 calc R
H26B H -0.4489 1.2137 1.3439 0.083 Uiso 1 1 calc R
C20 C 0.0066(8) 1.0578(5) 0.5751(4) 0.0744(18) Uani 1 1 d .
N5 N 0.0741(7) 1.3763(5) 0.5607(4) 0.0815(15) Uani 1 1 d .
C28 C -0.4206(7) 1.0882(4) 1.4953(4) 0.0680(15) Uani 1 1 d .
H28 H -0.3664 1.1476 1.4932 0.082 Uiso 1 1 calc R
C29 C -0.4478(7) 1.0158(5) 1.5807(4) 0.0704(16) Uani 1 1 d .
H29 H -0.4116 1.0277 1.6353 0.084 Uiso 1 1 calc R
C25 C -0.2620(6) 1.0749(4) 1.1720(4) 0.0540(12) Uani 1 1 d .
H25 H -0.3435 1.0379 1.1608 0.065 Uiso 1 1 calc R
C22 C 0.0545(9) 1.0364(5) 0.3972(5) 0.0831(19) Uani 1 1 d .
H22 H 0.0916 1.0620 0.3276 0.100 Uiso 1 1 calc R
C4 C -0.4275(7) 1.5226(4) 0.8135(5) 0.0786(17) Uani 1 1 d .
H4 H -0.4191 1.4610 0.7897 0.094 Uiso 1 1 calc R
C6 C -0.5693(7) 1.6306(4) 0.9308(5) 0.0762(17) Uani 1 1 d .
H6 H -0.6588 1.6423 0.9861 0.091 Uiso 1 1 calc R
C21 C 0.0632(9) 1.0964(5) 0.4714(5) 0.0847(19) Uani 1 1 d .
H21 H 0.1062 1.1610 0.4514 0.102 Uiso 1 1 calc R
C14 C 0.2333(6) 1.1708(4) 0.8759(4) 0.0657(15) Uani 1 1 d .
H14 H 0.3271 1.1369 0.8768 0.079 Uiso 1 1 calc R
C5 C -0.5595(7) 1.5408(5) 0.8945(5) 0.093(2) Uani 1 1 d .
H5 H -0.6416 1.4924 0.9245 0.111 Uiso 1 1 calc R
C19 C 0.0183(10) 1.1189(5) 0.6582(5) 0.098(2) Uani 1 1 d .
H19A H -0.0873 1.1171 0.7106 0.117 Uiso 1 1 calc R
H19B H 0.0947 1.0882 0.6909 0.117 Uiso 1 1 calc R
C18 C -0.0123(9) 1.2986(6) 0.6041(5) 0.0786(18) Uani 1 1 d .
H18 H -0.1253 1.2978 0.6224 0.094 Uiso 1 1 calc R
C16 C 0.2330(10) 1.3461(8) 0.5449(6) 0.106(3) Uani 1 1 d .
H16 H 0.3257 1.3864 0.5124 0.128 Uiso 1 1 calc R
C17 C 0.2331(11) 1.2517(8) 0.5829(7) 0.118(3) Uani 1 1 d .
H17 H 0.3236 1.2142 0.5840 0.141 Uiso 1 1 calc R
C11 C 0.0021(5) 1.4440(3) 0.9215(3) 0.0417(10) Uani 1 1 d .
C9 C 0.0094(6) 1.3988(3) 1.0170(3) 0.0486(11) Uani 1 1 d .
H9 H 0.0155 1.3300 1.0290 0.058 Uiso 1 1 calc R
C10 C -0.0075(6) 1.5447(3) 0.9065(3) 0.0472(11) Uani 1 1 d .
H10 H -0.0129 1.5758 0.8433 0.057 Uiso 1 1 calc R
C12 C 0.0002(7) 1.3825(3) 0.8368(4) 0.0551(12) Uani 1 1 d .
H12A H -0.1111 1.3743 0.8366 0.066 Uiso 1 1 calc R
H12B H 0.0625 1.4177 0.7704 0.066 Uiso 1 1 calc R
O1W O 0.2613(4) 0.9860(3) 1.0420(3) 0.0785(11) Uani 1 1 d .
O2W O 0.2833(10) 1.6398(9) 0.5697(6) 0.087(3) Uani 0.50 1 d P
O5W O -0.4220(10) 1.3610(8) 0.6322(7) 0.105(3) Uani 0.50 1 d P
O3W O -0.3317(14) 1.4091(12) 1.3677(16) 0.189(8) Uani 0.50 1 d P
O4W O -0.3506(10) 1.2276(12) 0.7791(7) 0.175(7) Uani 0.50 1 d P

loop_
_atom_site_aniso_label
_atom_site_aniso_U_11
_atom_site_aniso_U_22
_atom_site_aniso_U_33
_atom_site_aniso_U_23
_atom_site_aniso_U_13
_atom_site_aniso_U_12
Cu1 0.0515(5) 0.0324(4) 0.0484(5) -0.0157(4) 0.0039(4) 0.0003(3)
Cu2 0.0911(8) 0.0714(7) 0.0552(6) -0.0377(5) -0.0091(5) 0.0186(5)
O3 0.064(2) 0.058(2) 0.100(3) -0.038(2) -0.014(2) 0.001(2)
O2 0.046(2) 0.126(4) 0.058(2) -0.031(2) -0.0053(18) 0.010(2)
N2 0.057(3) 0.039(2) 0.042(2) -0.0120(17) -0.0039(18) -0.0018(18)
N1 0.042(2) 0.039(2) 0.051(2) -0.0156(18) 0.0040(17) -0.0037(17)
N4 0.062(3) 0.047(2) 0.038(2) -0.0110(18) -0.0036(18) 0.017(2)
O4 0.072(2) 0.086(3) 0.072(2) -0.040(2) -0.015(2) 0.021(2)
O1 0.101(3) 0.084(3) 0.073(3) -0.051(2) -0.008(2) 0.016(2)
N3 0.050(2) 0.032(2) 0.043(2) -0.0116(17) -0.0023(18) 0.0000(16)
C1 0.036(3) 0.053(3) 0.048(3) -0.014(2) -0.013(2) 0.005(2)
C27 0.046(3) 0.065(4) 0.044(3) -0.007(3) -0.001(2) 0.021(3)
C23 0.049(3) 0.050(3) 0.049(3) -0.013(2) -0.008(2) 0.003(2)
C7 0.045(3) 0.053(3) 0.052(3) -0.021(2) -0.017(2) 0.012(2)
N6 0.115(5) 0.091(4) 0.062(3) -0.034(3) -0.038(3) 0.047(4)
C15 0.053(3) 0.039(3) 0.041(3) -0.016(2) -0.009(2) 0.006(2)
C2 0.046(3) 0.056(3) 0.054(3) -0.021(2) -0.014(2) 0.011(2)
C13 0.047(3) 0.045(3) 0.086(4) -0.012(3) 0.008(3) -0.009(2)
C24 0.074(4) 0.053(3) 0.044(3) -0.019(2) -0.017(2) 0.010(3)
C3 0.061(4) 0.078(4) 0.047(3) -0.021(3) -0.019(3) 0.027(3)
C8 0.043(3) 0.068(4) 0.062(3) -0.034(3) -0.020(2) 0.015(3)
C26 0.069(4) 0.076(4) 0.044(3) -0.008(3) 0.006(2) 0.032(3)
C20 0.107(5) 0.073(4) 0.053(3) -0.018(3) -0.037(3) 0.044(4)
N5 0.089(4) 0.099(4) 0.060(3) -0.042(3) -0.016(3) 0.019(3)
C28 0.071(4) 0.071(4) 0.059(3) -0.010(3) -0.014(3) -0.002(3)
C29 0.072(4) 0.089(5) 0.047(3) -0.011(3) -0.014(3) 0.005(3)
C25 0.048(3) 0.049(3) 0.058(3) -0.014(2) -0.005(2) 0.006(2)
C22 0.121(5) 0.078(5) 0.059(4) -0.016(3) -0.038(4) 0.041(4)
C4 0.079(4) 0.064(4) 0.089(4) -0.039(3) -0.009(3) 0.002(3)
C6 0.055(3) 0.078(4) 0.079(4) -0.036(3) 0.014(3) 0.000(3)
C21 0.133(6) 0.065(4) 0.064(4) -0.014(3) -0.039(4) 0.029(4)
C14 0.049(3) 0.048(3) 0.085(4) -0.011(3) 0.003(3) 0.008(2)
C5 0.063(4) 0.084(5) 0.109(5) -0.039(4) 0.016(3) -0.018(3)
C19 0.158(7) 0.085(5) 0.063(4) -0.029(4) -0.046(4) 0.036(5)
C18 0.083(5) 0.097(5) 0.067(4) -0.035(4) -0.029(4) 0.018(4)
C16 0.085(6) 0.146(8) 0.100(6) -0.040(6) -0.039(4) 0.028(5)
C17 0.094(6) 0.164(9) 0.105(6) -0.037(6) -0.039(5) 0.057(6)
C11 0.054(3) 0.030(2) 0.043(2) -0.007(2) -0.017(2) 0.0021(19)
C9 0.068(3) 0.032(2) 0.042(3) 0.001(2) -0.014(2) 0.003(2)
C10 0.066(3) 0.039(3) 0.039(2) -0.001(2) -0.021(2) 0.006(2)
C12 0.082(4) 0.043(3) 0.042(3) -0.009(2) -0.020(2) 0.007(2)
O1W 0.069(2) 0.058(2) 0.118(3) -0.040(2) -0.033(2) 0.0107(18)
O2W 0.038(5) 0.136(9) 0.063(5) 0.026(5) 0.004(4) -0.009(5)
O5W 0.074(6) 0.158(9) 0.078(6) -0.030(6) -0.009(5) -0.019(6)
O3W 0.068(8) 0.160(14) 0.29(2) -0.109(15) 0.049(10) -0.027(8)
O4W 0.046(5) 0.355(19) 0.069(6) 0.062(8) 0.026(4) 0.050(8)

loop_
_atom_type_symbol
_atom_type_description
_atom_type_scat_dispersion_real
_atom_type_scat_dispersion_imag
_atom_type_scat_source
C C 0.0033 0.0016 'International Tables Vol C Tables 4.2.6.8 and 6.1.1.4'
H H 0.0000 0.0000 'International Tables Vol C Tables 4.2.6.8 and 6.1.1.4'
N N 0.0061 0.0033 'International Tables Vol C Tables 4.2.6.8 and 6.1.1.4'
O O 0.0106 0.0060 'International Tables Vol C Tables 4.2.6.8 and 6.1.1.4'
Cu Cu 0.3201 1.2651 'International Tables Vol C Tables 4.2.6.8 and 6.1.1.4'

loop_
_geom_angle_atom_site_label_1
_geom_angle_atom_site_label_2
_geom_angle_atom_site_label_3
_geom_angle
_geom_angle_site_symmetry_1
_geom_angle_site_symmetry_3
N3 Cu1 N3 180.000(1) . 2_577
N3 Cu1 N1 92.16(14) . 2_577
N3 Cu1 N1 87.84(14) 2_577 2_577
N3 Cu1 N1 87.84(14) . .
N3 Cu1 N1 92.16(14) 2_577 .
N1 Cu1 N1 180.000(1) 2_577 .
O1 Cu2 O1 180.000(2) 2_586 .
O1 Cu2 N5 88.3(2) 2_586 .
O1 Cu2 N5 91.7(2) . .
O1 Cu2 N5 91.7(2) 2_586 2_586
O1 Cu2 N5 88.3(2) . 2_586
N5 Cu2 N5 180.000(2) . 2_586
C15 N2 C13 107.3(4) . .
C15 N2 C12 125.0(4) . .
C13 N2 C12 126.3(4) . .
C15 N1 C14 106.6(4) . .
C15 N1 Cu1 124.3(3) . .
C14 N1 Cu1 128.5(3) . .
C25 N4 C24 108.3(4) . .
C25 N4 C26 124.0(5) . .
C24 N4 C26 127.4(4) . .
C3 O1 Cu2 114.7(4) . .
C25 N3 C23 106.3(4) . .
C25 N3 Cu1 127.8(3) . .
C23 N3 Cu1 125.8(3) . .
C2 C1 C7 121.4(5) . .
C2 C1 H1 119.3 . .
C7 C1 H1 119.3 . .
C29 C27 C28 118.5(5) 2_478 .
C29 C27 C26 121.0(5) 2_478 .
C28 C27 C26 120.5(6) . .
C24 C23 N3 109.1(5) . .
C24 C23 H23 125.4 . .
N3 C23 H23 125.4 . .
C6 C7 C1 118.4(4) . .
C6 C7 C8 121.4(4) . .
C1 C7 C8 120.2(5) . .
C18 N6 C19 132.3(7) . .
C18 N6 C17 104.1(7) . .
C19 N6 C17 123.3(7) . .
N1 C15 N2 110.8(4) . .
N1 C15 H15 124.6 . .
N2 C15 H15 124.6 . .
C1 C2 C4 118.2(4) . .
C1 C2 C3 120.2(5) . .
C4 C2 C3 121.5(5) . .
C14 C13 N2 106.6(4) . .
C14 C13 H13 126.7 . .
N2 C13 H13 126.7 . .
N4 C24 C23 106.0(4) . .
N4 C24 H24 127.0 . .
C23 C24 H24 127.0 . .
O2 C3 O1 123.8(5) . .
O2 C3 C2 119.7(5) . .
O1 C3 C2 116.6(5) . .
O3 C8 O4 125.0(5) . .
O3 C8 C7 117.9(4) . .
O4 C8 C7 117.0(5) . .
N4 C26 C27 112.0(4) . .
N4 C26 H26A 109.2 . .
C27 C26 H26A 109.2 . .
N4 C26 H26B 109.2 . .
C27 C26 H26B 109.2 . .
H26A C26 H26B 107.9 . .
C22 C20 C21 119.8(5) 2_576 .
C22 C20 C19 119.3(6) 2_576 .
C21 C20 C19 120.8(7) . .
C18 N5 C16 104.2(7) . .
C18 N5 Cu2 126.5(5) . .
C16 N5 Cu2 127.8(6) . .
C27 C28 C29 120.0(5) . .
C27 C28 H28 120.0 . .
C29 C28 H28 120.0 . .
C27 C29 C28 121.6(5) 2_478 .
C27 C29 H29 119.2 2_478 .
C28 C29 H29 119.2 . .
N3 C25 N4 110.3(4) . .
N3 C25 H25 124.8 . .
N4 C25 H25 124.8 . .
C20 C22 C21 121.3(6) 2_576 .
C20 C22 H22 119.4 2_576 .
C21 C22 H22 119.4 . .
C5 C4 C2 120.7(5) . .
C5 C4 H4 119.6 . .
C2 C4 H4 119.6 . .
C7 C6 C5 121.8(5) . .
C7 C6 H6 119.1 . .
C5 C6 H6 119.1 . .
C20 C21 C22 119.0(6) . .
C20 C21 H21 120.5 . .
C22 C21 H21 120.5 . .
C13 C14 N1 108.7(4) . .
C13 C14 H14 125.7 . .
N1 C14 H14 125.7 . .
C6 C5 C4 119.4(6) . .
C6 C5 H5 120.3 . .
C4 C5 H5 120.3 . .
N6 C19 C20 114.4(5) . .
N6 C19 H19A 108.7 . .
C20 C19 H19A 108.7 . .
N6 C19 H19B 108.7 . .
C20 C19 H19B 108.7 . .
H19A C19 H19B 107.6 . .
N5 C18 N6 115.7(7) . .
N5 C18 H18 122.2 . .
N6 C18 H18 122.2 . .
C17 C16 N5 109.9(8) . .
C17 C16 H16 125.0 . .
N5 C16 H16 125.0 . .
C16 C17 N6 106.1(7) . .
C16 C17 H17 127.0 . .
N6 C17 H17 127.0 . .
C10 C11 C9 118.5(4) . .
C10 C11 C12 120.5(4) . .
C9 C11 C12 121.0(4) . .
C10 C9 C11 120.3(4) 2_587 .
C10 C9 H9 119.9 2_587 .
C11 C9 H9 119.9 . .
C11 C10 C9 121.2(4) . 2_587
C11 C10 H10 119.4 . .
C9 C10 H10 119.4 2_587 .
N2 C12 C11 112.2(4) . .
N2 C12 H12A 109.2 . .
C11 C12 H12A 109.2 . .
N2 C12 H12B 109.2 . .
C11 C12 H12B 109.2 . .
H12A C12 H12B 107.9 . .

loop_
_geom_bond_atom_site_label_1
_geom_bond_atom_site_label_2
_geom_bond_distance
_geom_bond_site_symmetry_2
Cu1 N3 2.002(3) .
Cu1 N3 2.002(3) 2_577
Cu1 N1 2.007(4) 2_577
Cu1 N1 2.007(4) .
Cu2 O1 1.955(4) 2_586
Cu2 O1 1.955(4) .
Cu2 N5 1.967(6) .
Cu2 N5 1.967(6) 2_586
O3 C8 1.230(6) .
O2 C3 1.224(7) .
N2 C15 1.326(6) .
N2 C13 1.365(6) .
N2 C12 1.451(6) .
N1 C15 1.305(5) .
N1 C14 1.366(6) .
N4 C25 1.351(6) .
N4 C24 1.356(6) .
N4 C26 1.474(6) .
O4 C8 1.263(6) .
O1 C3 1.276(6) .
N3 C25 1.318(6) .
N3 C23 1.376(6) .
C1 C2 1.376(6) .
C1 C7 1.389(6) .
C1 H1 0.9300 .
C27 C29 1.356(8) 2_478
C27 C28 1.378(7) .
C27 C26 1.483(7) .
C23 C24 1.365(6) .
C23 H23 0.9300 .
C7 C6 1.363(7) .
C7 C8 1.501(6) .
N6 C18 1.313(8) .
N6 C19 1.411(9) .
N6 C17 1.412(10) .
C15 H15 0.9300 .
C2 C4 1.393(8) .
C2 C3 1.483(7) .
C13 C14 1.339(7) .
C13 H13 0.9300 .
C24 H24 0.9300 .
C26 H26A 0.9700 .
C26 H26B 0.9700 .
C20 C22 1.350(9) 2_576
C20 C21 1.388(8) .
C20 C19 1.522(8) .
N5 C18 1.267(8) .
N5 C16 1.388(8) .
C28 C29 1.391(7) .
C28 H28 0.9300 .
C29 C27 1.356(8) 2_478
C29 H29 0.9300 .
C25 H25 0.9300 .
C22 C20 1.350(9) 2_576
C22 C21 1.403(8) .
C22 H22 0.9300 .
C4 C5 1.370(8) .
C4 H4 0.9300 .
C6 C5 1.366(7) .
C6 H6 0.9300 .
C21 H21 0.9300 .
C14 H14 0.9300 .
C5 H5 0.9300 .
C19 H19A 0.9700 .
C19 H19B 0.9700 .
C18 H18 0.9300 .
C16 C17 1.320(11) .
C16 H16 0.9300 .
C17 H17 0.9300 .
C11 C10 1.361(6) .
C11 C9 1.395(6) .
C11 C12 1.520(6) .
C9 C10 1.373(6) 2_587
C9 H9 0.9300 .
C10 C9 1.373(6) 2_587
C10 H10 0.9300 .
C12 H12A 0.9700 .
C12 H12B 0.9700 .
O2W O3W 1.19(2) 2_587
O3W O2W 1.19(2) 2_587
